data_7016748
loop_
_publ_author_name
'Mancilha, Fabiana S.'
'Barloy, Laurent'
'Rodembusch, Fabiano S.'
'Dupont, Jairton'
'Pfeffer, Michel'

_publ_section_title
;
 Cyclopalladated complexes of 4-aryl-2,1,3-benzothiadiazoles: new
 emitters in solution at room temperature.
;
_journal_issue 40
_journal_name_full 'Dalton transactions (Cambridge, England : 2003)'
_journal_page_first 10535
_journal_page_last 10544
_journal_paper_doi 10.1039/c1dt10666j
_journal_volume 40
_journal_year 2011
_chemical_formula_moiety 'C18 H13 Br Cl N3 O Pd S'
_chemical_formula_sum 'C18 H13 Br Cl N3 O Pd S'
_chemical_formula_weight 541.13
_chemical_name_systematic
;
?
;
_space_group_IT_number 2
_symmetry_cell_setting triclinic
_symmetry_space_group_name_Hall '-P 1'
_symmetry_space_group_name_H-M 'P -1'
_atom_sites_solution_hydrogens geom
_atom_sites_solution_primary direct
_atom_sites_solution_secondary difmap
_audit_creation_method SHELXL-97
_cell_angle_alpha 77.842(2)
_cell_angle_beta 85.148(2)
_cell_angle_gamma 67.469(2)
_cell_formula_units_Z 2
_cell_length_a 8.6025(4)
_cell_length_b 10.4897(4)
_cell_length_c 10.9885(3)
_cell_measurement_reflns_used 5844
_cell_measurement_temperature 173(2)
_cell_measurement_theta_max 30.034
_cell_measurement_theta_min 0.998
_cell_volume 895.34(6)
_computing_cell_refinement 'Denzo (Nonius B.V., 1998)'
_computing_data_collection 'Collect (Nonius B.V., 1998)'
_computing_data_reduction 'Denzo (Nonius B.V., 1998)'
_computing_molecular_graphics 'PLATON 98 (Spek, 1998)'
_computing_publication_material 'SHELXL-97 (Sheldrick, 1997)'
_computing_structure_refinement 'SHELXL-97 (Sheldrick, 1997)'
_computing_structure_solution 'SHELXS-97 (Sheldrick, 1997)'
_diffrn_ambient_temperature 173(2)
_diffrn_measured_fraction_theta_full 0.996
_diffrn_measured_fraction_theta_max 0.996
_diffrn_measurement_device_type KappaCCD
_diffrn_measurement_method 'phi and omega scans'
_diffrn_radiation_monochromator graphite
_diffrn_radiation_source 'fine-focus sealed tube'
_diffrn_radiation_type MoK\a
_diffrn_radiation_wavelength 0.71073
_diffrn_reflns_av_R_equivalents 0.0405
_diffrn_reflns_av_sigmaI/netI 0.0407
_diffrn_reflns_limit_h_max 11
_diffrn_reflns_limit_h_min -12
_diffrn_reflns_limit_k_max 14
_diffrn_reflns_limit_k_min -12
_diffrn_reflns_limit_l_max 15
_diffrn_reflns_limit_l_min -15
_diffrn_reflns_number 10301
_diffrn_reflns_theta_full 29.99
_diffrn_reflns_theta_max 29.99
_diffrn_reflns_theta_min 1.90
_exptl_absorpt_coefficient_mu 3.546
_exptl_absorpt_correction_T_max 0.43655
_exptl_absorpt_correction_T_min 0.35123
_exptl_absorpt_correction_type multi-scan
_exptl_absorpt_process_details 'MULscanABS in PLATON (Spek, 2003)'
_exptl_crystal_colour red
_exptl_crystal_density_diffrn 2.007
_exptl_crystal_density_method 'not measured'
_exptl_crystal_description prism
_exptl_crystal_F_000 528
_exptl_crystal_size_max 0.30
_exptl_crystal_size_mid 0.25
_exptl_crystal_size_min 0.20
_refine_diff_density_max 0.584
_refine_diff_density_min -1.093
_refine_diff_density_rms 0.114
_refine_ls_extinction_method none
_refine_ls_goodness_of_fit_ref 1.054
_refine_ls_hydrogen_treatment constr
_refine_ls_matrix_type full
_refine_ls_number_parameters 236
_refine_ls_number_reflns 5192
_refine_ls_number_restraints 0
_refine_ls_restrained_S_all 1.054
_refine_ls_R_factor_all 0.0351
_refine_ls_R_factor_gt 0.0292
_refine_ls_shift/su_max 0.001
_refine_ls_shift/su_mean 0.000
_refine_ls_structure_factor_coef Fsqd
_refine_ls_weighting_details 'calc w=1/[\s^2^(Fo^2^)+(0.0301P)^2^+0.6151P] where P=(Fo^2^+2Fc^2^)/3'
_refine_ls_weighting_scheme calc
_refine_ls_wR_factor_gt 0.0713
_refine_ls_wR_factor_ref 0.0740
_reflns_number_gt 4629
_reflns_number_total 5192
_reflns_threshold_expression I>2sigma(I)
_cod_data_source_file c1dt10666j.txt
_cod_data_source_block 3c
_cod_depositor_comments
;
The following automatic conversions were performed:

'_symmetry_cell_setting' value 'Triclinic' changed to 'triclinic'
according to /home/saulius/struct/CIF-dictionaries/cif_core.dic
dictionary named 'cif_core.dic' version 2.4.1 from 2010-06-29.

Automatic conversion script
Id: cif_fix_values 1715 2011-07-08 13:25:40Z adriana 
;
_cod_database_code 7016748

loop_
_symmetry_equiv_pos_as_xyz
'x, y, z'
'-x, -y, -z'

loop_
_atom_site_label
_atom_site_type_symbol
_atom_site_fract_x
_atom_site_fract_y
_atom_site_fract_z
_atom_site_U_iso_or_equiv
_atom_site_adp_type
_atom_site_occupancy
_atom_site_symmetry_multiplicity
_atom_site_calc_flag
_atom_site_refinement_flags
C1 C 0.2639(3) -0.0111(2) 0.5646(2) 0.0182(4) Uani 1 1 d .
C2 C 0.3477(3) -0.0865(2) 0.6811(2) 0.0195(4) Uani 1 1 d .
C3 C 0.4997(3) -0.2050(2) 0.6814(2) 0.0207(4) Uani 1 1 d .
C4 C 0.5640(3) -0.2409(3) 0.5712(2) 0.0234(5) Uani 1 1 d .
H4 H 0.6672 -0.3187 0.5699 0.028 Uiso 1 1 calc R
C5 C 0.4798(3) -0.1640(2) 0.4575(2) 0.0223(5) Uani 1 1 d .
H5 H 0.5306 -0.1930 0.3827 0.027 Uiso 1 1 calc R
C6 C 0.3283(3) -0.0495(2) 0.4485(2) 0.0182(4) Uani 1 1 d .
C7 C 0.2361(3) 0.0245(2) 0.3307(2) 0.0190(4) Uani 1 1 d .
C8 C 0.3030(3) -0.0304(3) 0.2227(2) 0.0262(5) Uani 1 1 d .
H8 H 0.4086 -0.1070 0.2286 0.031 Uiso 1 1 calc R
C9 C 0.2233(3) 0.0212(3) 0.1093(2) 0.0265(5) Uani 1 1 d .
H9 H 0.2743 -0.0166 0.0380 0.032 Uiso 1 1 calc R
C10 C 0.0665(3) 0.1300(2) 0.1016(2) 0.0208(4) Uani 1 1 d .
C11 C -0.0013(3) 0.1893(2) 0.2044(2) 0.0195(4) Uani 1 1 d .
H11 H -0.1082 0.2643 0.1971 0.023 Uiso 1 1 calc R
C12 C 0.0827(3) 0.1425(2) 0.3202(2) 0.0183(4) Uani 1 1 d .
C13 C -0.1713(4) 0.2839(3) -0.0264(2) 0.0327(6) Uani 1 1 d .
H13A H -0.2532 0.2532 0.0263 0.049 Uiso 1 1 calc R
H13B H -0.2064 0.3087 -0.1136 0.049 Uiso 1 1 calc R
H13C H -0.1653 0.3661 -0.0012 0.049 Uiso 1 1 calc R
C14 C -0.0933(3) 0.4971(3) 0.2434(2) 0.0264(5) Uani 1 1 d .
H14 H 0.0258 0.4682 0.2413 0.032 Uiso 1 1 calc R
C15 C -0.1887(4) 0.6126(3) 0.1572(2) 0.0327(6) Uani 1 1 d .
H15 H -0.1357 0.6632 0.0979 0.039 Uiso 1 1 calc R
C16 C -0.3605(4) 0.6530(3) 0.1586(2) 0.0337(6) Uani 1 1 d .
H16 H -0.4277 0.7298 0.0985 0.040 Uiso 1 1 calc R
C17 C -0.4346(4) 0.5807(3) 0.2485(2) 0.0321(6) Uani 1 1 d .
H17 H -0.5534 0.6078 0.2520 0.038 Uiso 1 1 calc R
C18 C -0.3331(3) 0.4681(3) 0.3334(2) 0.0249(5) Uani 1 1 d .
H18 H -0.3842 0.4195 0.3964 0.030 Uiso 1 1 calc R
Br1 Br 0.60559(3) -0.30822(3) 0.83410(2) 0.02974(7) Uani 1 1 d .
Cl1 Cl -0.16033(9) 0.38399(6) 0.61556(5) 0.02902(14) Uani 1 1 d .
N1 N 0.1241(3) 0.0986(2) 0.58182(17) 0.0194(4) Uani 1 1 d .
N2 N 0.2694(3) -0.0314(2) 0.77974(18) 0.0234(4) Uani 1 1 d .
N3 N -0.1645(3) 0.4251(2) 0.32977(18) 0.0195(4) Uani 1 1 d .
O1 O -0.0093(2) 0.17214(19) -0.01276(15) 0.0259(4) Uani 1 1 d .
Pd1 Pd -0.02306(2) 0.254006(17) 0.454478(14) 0.01732(6) Uani 1 1 d .
S1 S 0.10413(8) 0.10362(6) 0.73157(5) 0.02393(13) Uani 1 1 d .

loop_
_atom_site_aniso_label
_atom_site_aniso_U_11
_atom_site_aniso_U_22
_atom_site_aniso_U_33
_atom_site_aniso_U_23
_atom_site_aniso_U_13
_atom_site_aniso_U_12
C1 0.0218(11) 0.0148(10) 0.0177(10) -0.0013(7) -0.0025(8) -0.0069(9)
C2 0.0237(12) 0.0179(10) 0.0164(10) -0.0024(8) -0.0036(8) -0.0071(9)
C3 0.0223(11) 0.0196(10) 0.0188(10) 0.0019(8) -0.0073(8) -0.0078(9)
C4 0.0224(12) 0.0199(11) 0.0239(11) -0.0035(9) -0.0054(9) -0.0029(9)
C5 0.0244(12) 0.0206(11) 0.0193(10) -0.0046(8) -0.0024(9) -0.0048(9)
C6 0.0224(11) 0.0166(10) 0.0160(9) -0.0031(7) -0.0036(8) -0.0071(9)
C7 0.0230(11) 0.0171(10) 0.0158(9) -0.0032(8) -0.0024(8) -0.0058(9)
C8 0.0270(13) 0.0231(12) 0.0219(11) -0.0077(9) -0.0034(9) 0.0002(10)
C9 0.0345(14) 0.0238(12) 0.0169(10) -0.0088(9) -0.0014(9) -0.0035(11)
C10 0.0270(12) 0.0200(11) 0.0149(10) -0.0007(8) -0.0050(8) -0.0086(9)
C11 0.0216(11) 0.0190(10) 0.0172(10) -0.0038(8) -0.0032(8) -0.0061(9)
C12 0.0222(11) 0.0157(10) 0.0168(10) -0.0047(8) -0.0024(8) -0.0056(9)
C13 0.0280(14) 0.0385(15) 0.0239(12) -0.0037(10) -0.0098(10) -0.0035(12)
C14 0.0242(12) 0.0243(12) 0.0289(12) -0.0016(9) -0.0001(9) -0.0092(10)
C15 0.0412(16) 0.0237(12) 0.0271(13) 0.0018(10) 0.0022(11) -0.0096(12)
C16 0.0428(17) 0.0245(13) 0.0210(12) -0.0051(9) -0.0072(11) 0.0032(12)
C17 0.0235(13) 0.0365(14) 0.0301(13) -0.0112(11) -0.0053(10) -0.0012(11)
C18 0.0229(12) 0.0264(12) 0.0249(11) -0.0066(9) -0.0010(9) -0.0074(10)
Br1 0.02912(14) 0.02978(14) 0.02121(12) 0.00263(9) -0.00729(10) -0.00355(11)
Cl1 0.0341(3) 0.0241(3) 0.0193(3) -0.0083(2) 0.0001(2) 0.0016(2)
N1 0.0229(10) 0.0181(9) 0.0144(8) -0.0024(7) -0.0030(7) -0.0045(8)
N2 0.0285(11) 0.0227(10) 0.0175(9) -0.0028(7) -0.0024(8) -0.0080(9)
N3 0.0210(10) 0.0152(9) 0.0207(9) -0.0036(7) -0.0034(7) -0.0042(8)
O1 0.0301(10) 0.0289(9) 0.0144(7) -0.0042(6) -0.0067(6) -0.0050(8)
Pd1 0.01951(9) 0.01501(9) 0.01502(9) -0.00331(6) -0.00177(6) -0.00328(7)
S1 0.0293(3) 0.0224(3) 0.0144(2) -0.0039(2) -0.0014(2) -0.0029(2)

loop_
_atom_type_symbol
_atom_type_description
_atom_type_scat_dispersion_real
_atom_type_scat_dispersion_imag
_atom_type_scat_source
C C 0.0033 0.0016 'International Tables Vol C Tables 4.2.6.8 and 6.1.1.4'
H H 0.0000 0.0000 'International Tables Vol C Tables 4.2.6.8 and 6.1.1.4'
Br Br -0.2901 2.4595 'International Tables Vol C Tables 4.2.6.8 and 6.1.1.4'
Cl Cl 0.1484 0.1585 'International Tables Vol C Tables 4.2.6.8 and 6.1.1.4'
N N 0.0061 0.0033 'International Tables Vol C Tables 4.2.6.8 and 6.1.1.4'
O O 0.0106 0.0060 'International Tables Vol C Tables 4.2.6.8 and 6.1.1.4'
Pd Pd -0.9988 1.0072 'International Tables Vol C Tables 4.2.6.8 and 6.1.1.4'
S S 0.1246 0.1234 'International Tables Vol C Tables 4.2.6.8 and 6.1.1.4'

loop_
_geom_angle_atom_site_label_1
_geom_angle_atom_site_label_2
_geom_angle_atom_site_label_3
_geom_angle
N1 C1 C6 126.2(2)
N1 C1 C2 111.02(19)
C6 C1 C2 122.7(2)
N2 C2 C3 127.1(2)
N2 C2 C1 113.7(2)
C3 C2 C1 119.2(2)
C4 C3 C2 118.6(2)
C4 C3 Br1 122.01(18)
C2 C3 Br1 119.38(17)
C3 C4 C5 121.1(2)
C3 C4 H4 119.4
C5 C4 H4 119.4
C6 C5 C4 124.3(2)
C6 C5 H5 117.8
C4 C5 H5 117.8
C5 C6 C1 114.0(2)
C5 C6 C7 124.0(2)
C1 C6 C7 121.9(2)
C8 C7 C12 118.1(2)
C8 C7 C6 117.3(2)
C12 C7 C6 124.5(2)
C9 C8 C7 123.3(2)
C9 C8 H8 118.3
C7 C8 H8 118.3
C8 C9 C10 118.4(2)
C8 C9 H9 120.8
C10 C9 H9 120.8
O1 C10 C11 124.6(2)
O1 C10 C9 115.4(2)
C11 C10 C9 120.0(2)
C10 C11 C12 122.4(2)
C10 C11 H11 118.8
C12 C11 H11 118.8
C7 C12 C11 117.4(2)
C7 C12 Pd1 125.54(16)
C11 C12 Pd1 116.99(17)
O1 C13 H13A 109.5
O1 C13 H13B 109.5
H13A C13 H13B 109.5
O1 C13 H13C 109.5
H13A C13 H13C 109.5
H13B C13 H13C 109.5
N3 C14 C15 121.8(2)
N3 C14 H14 119.1
C15 C14 H14 119.1
C16 C15 C14 119.2(3)
C16 C15 H15 120.4
C14 C15 H15 120.4
C15 C16 C17 119.1(2)
C15 C16 H16 120.4
C17 C16 H16 120.4
C16 C17 C18 119.0(3)
C16 C17 H17 120.5
C18 C17 H17 120.5
N3 C18 C17 122.1(2)
N3 C18 H18 119.0
C17 C18 H18 119.0
C1 N1 S1 108.68(15)
C1 N1 Pd1 128.71(15)
S1 N1 Pd1 121.91(11)
C2 N2 S1 108.41(16)
C14 N3 C18 118.7(2)
C14 N3 Pd1 121.54(17)
C18 N3 Pd1 119.77(16)
C10 O1 C13 117.91(19)
N1 Pd1 C12 90.43(8)
N1 Pd1 N3 174.54(8)
C12 Pd1 N3 92.61(8)
N1 Pd1 Cl1 89.98(6)
C12 Pd1 Cl1 177.37(7)
N3 Pd1 Cl1 87.19(6)
N2 S1 N1 98.23(10)

loop_
_geom_bond_atom_site_label_1
_geom_bond_atom_site_label_2
_geom_bond_distance
C1 N1 1.341(3)
C1 C6 1.423(3)
C1 C2 1.441(3)
C2 N2 1.343(3)
C2 C3 1.417(3)
C3 C4 1.353(3)
C3 Br1 1.886(2)
C4 C5 1.421(3)
C4 H4 0.9500
C5 C6 1.386(3)
C5 H5 0.9500
C6 C7 1.479(3)
C7 C8 1.410(3)
C7 C12 1.414(3)
C8 C9 1.376(3)
C8 H8 0.9500
C9 C10 1.388(4)
C9 H9 0.9500
C10 O1 1.372(3)
C10 C11 1.382(3)
C11 C12 1.415(3)
C11 H11 0.9500
C12 Pd1 2.015(2)
C13 O1 1.431(3)
C13 H13A 0.9800
C13 H13B 0.9800
C13 H13C 0.9800
C14 N3 1.342(3)
C14 C15 1.388(4)
C14 H14 0.9500
C15 C16 1.373(4)
C15 H15 0.9500
C16 C17 1.381(4)
C16 H16 0.9500
C17 C18 1.382(4)
C17 H17 0.9500
C18 N3 1.344(3)
C18 H18 0.9500
Cl1 Pd1 2.4115(6)
N1 S1 1.6499(19)
N1 Pd1 1.9938(19)
N2 S1 1.605(2)
N3 Pd1 2.0376(19)

loop_
_geom_torsion_atom_site_label_1
_geom_torsion_atom_site_label_2
_geom_torsion_atom_site_label_3
_geom_torsion_atom_site_label_4
_geom_torsion
N1 C1 C2 N2 -0.2(3)
C6 C1 C2 N2 178.2(2)
N1 C1 C2 C3 -179.2(2)
C6 C1 C2 C3 -0.8(3)
N2 C2 C3 C4 -176.8(2)
C1 C2 C3 C4 2.1(3)
N2 C2 C3 Br1 3.5(3)
C1 C2 C3 Br1 -177.67(16)
C2 C3 C4 C5 -1.5(4)
Br1 C3 C4 C5 178.22(18)
C3 C4 C5 C6 -0.4(4)
C4 C5 C6 C1 1.7(4)
C4 C5 C6 C7 -176.0(2)
N1 C1 C6 C5 177.1(2)
C2 C1 C6 C5 -1.1(3)
N1 C1 C6 C7 -5.1(4)
C2 C1 C6 C7 176.7(2)
C5 C6 C7 C8 3.5(3)
C1 C6 C7 C8 -174.1(2)
C5 C6 C7 C12 -179.1(2)
C1 C6 C7 C12 3.3(3)
C12 C7 C8 C9 -2.9(4)
C6 C7 C8 C9 174.7(2)
C7 C8 C9 C10 -2.1(4)
C8 C9 C10 O1 -177.2(2)
C8 C9 C10 C11 3.9(4)
O1 C10 C11 C12 -179.5(2)
C9 C10 C11 C12 -0.7(4)
C8 C7 C12 C11 5.8(3)
C6 C7 C12 C11 -171.6(2)
C8 C7 C12 Pd1 -172.02(18)
C6 C7 C12 Pd1 10.6(3)
C10 C11 C12 C7 -4.3(3)
C10 C11 C12 Pd1 173.78(18)
N3 C14 C15 C16 -1.2(4)
C14 C15 C16 C17 2.2(4)
C15 C16 C17 C18 -1.0(4)
C16 C17 C18 N3 -1.3(4)
C6 C1 N1 S1 -178.11(19)
C2 C1 N1 S1 0.2(2)
C6 C1 N1 Pd1 -7.7(4)
C2 C1 N1 Pd1 170.56(16)
C3 C2 N2 S1 178.9(2)
C1 C2 N2 S1 0.0(3)
C15 C14 N3 C18 -1.0(4)
C15 C14 N3 Pd1 179.2(2)
C17 C18 N3 C14 2.3(4)
C17 C18 N3 Pd1 -177.87(19)
C11 C10 O1 C13 -1.1(4)
C9 C10 O1 C13 180.0(2)
C1 N1 Pd1 C12 15.6(2)
S1 N1 Pd1 C12 -175.19(14)
C1 N1 Pd1 Cl1 -167.0(2)
S1 N1 Pd1 Cl1 2.21(12)
C7 C12 Pd1 N1 -16.4(2)
C11 C12 Pd1 N1 165.73(18)
C7 C12 Pd1 N3 159.1(2)
C11 C12 Pd1 N3 -18.81(18)
C14 N3 Pd1 C12 -64.9(2)
C18 N3 Pd1 C12 115.31(18)
C14 N3 Pd1 Cl1 117.74(19)
C18 N3 Pd1 Cl1 -62.07(17)
C2 N2 S1 N1 0.07(18)
C1 N1 S1 N2 -0.16(18)
Pd1 N1 S1 N2 -171.31(13)
